data_7108926
loop_
_publ_author_name
'Poh Wai Chia'
'Davide Bello'
'Alexandra M. Z. Slawin'
'David O'Hagan'

_publ_section_title
;
 Fluorinated 5- and 7-membered carbacycle motifs by reaction of
 difluorocarbene with acetylene ethers
;
_journal_issue 22
_journal_name_full 'Chemical communications (Cambridge, England)'
_journal_page_first 2189
_journal_page_last 2191
_journal_paper_doi 10.1039/c3cc39066g
_journal_volume 49
_journal_year 2013
_chemical_formula_moiety 'C19 H10 Br2 F6 O2'
_chemical_formula_sum 'C19 H10 Br2 F6 O2'
_chemical_formula_weight 544.09
_space_group_IT_number 2
_symmetry_cell_setting triclinic
_symmetry_Int_Tables_number 2
_symmetry_space_group_name_Hall '-P 1'
_symmetry_space_group_name_H-M 'P -1'
_atom_sites_solution_hydrogens geom
_atom_sites_solution_primary direct
_atom_sites_solution_secondary difmap
_cell_angle_alpha 115.201(10)
_cell_angle_beta 90.957(10)
_cell_angle_gamma 98.891(9)
_cell_formula_units_Z 2
_cell_length_a 5.512(2)
_cell_length_b 13.104(7)
_cell_length_c 14.668(8)
_cell_measurement_reflns_used 2851
_cell_measurement_temperature 93
_cell_measurement_theta_max 25.35
_cell_measurement_theta_min 1.54
_cell_volume 943.1(8)
_computing_cell_refinement 'CrystalClear-SM Expert 2.0 rc13'
_computing_data_collection 'CrystalClear-SM Expert 2.0 rc13 (Rigaku, 2009)'
_computing_data_reduction 'CrystalClear-SM Expert 2.0 rc13'
_computing_molecular_graphics 'CrystalStructure 4.0'
_computing_publication_material 'CrystalStructure 4.0 (Rigaku, 2010)'
_computing_structure_refinement 'SHELXL97 (Sheldrick, 2008)'
_computing_structure_solution 'DIRDIF99-PATTY (Gould, et al., 1999)'
_diffrn_ambient_temperature 93
_diffrn_detector_area_resol_mean 14.629
_diffrn_measured_fraction_theta_full 0.971
_diffrn_measured_fraction_theta_max 0.967
_diffrn_measurement_device_type 'Rigaku Mercury70'
_diffrn_measurement_method \w
_diffrn_radiation_type 'Mo K\a'
_diffrn_radiation_wavelength 0.71075
_diffrn_reflns_av_R_equivalents 0.0541
_diffrn_reflns_limit_h_max 6
_diffrn_reflns_limit_h_min -6
_diffrn_reflns_limit_k_max 15
_diffrn_reflns_limit_k_min -12
_diffrn_reflns_limit_l_max 10
_diffrn_reflns_limit_l_min -17
_diffrn_reflns_number 6092
_diffrn_reflns_theta_full 25.00
_diffrn_reflns_theta_max 25.36
_diffrn_standards_number 0
_exptl_absorpt_coefficient_mu 4.381
_exptl_absorpt_correction_T_max 0.916
_exptl_absorpt_correction_T_min 0.488
_exptl_absorpt_correction_type multi-scan
_exptl_absorpt_process_details 'REQAB (Rigaku, 1998)'
_exptl_crystal_colour colorless
_exptl_crystal_density_diffrn 1.916
_exptl_crystal_density_method 'not measured'
_exptl_crystal_description prism
_exptl_crystal_F_000 528.00
_exptl_crystal_size_max 0.060
_exptl_crystal_size_mid 0.060
_exptl_crystal_size_min 0.020
_refine_diff_density_max 0.670
_refine_diff_density_min -0.650
_refine_ls_extinction_method none
_refine_ls_goodness_of_fit_ref 0.971
_refine_ls_hydrogen_treatment constr
_refine_ls_number_parameters 262
_refine_ls_number_reflns 3342
_refine_ls_number_restraints 0
_refine_ls_R_factor_gt 0.0539
_refine_ls_shift/su_max 0.007
_refine_ls_structure_factor_coef Fsqd
_refine_ls_weighting_details 'w = 1/[\s^2^(Fo^2^)+(0.0423P)^2^+0.0000P] where P=(Fo^2^+2Fc^2^)/3'
_refine_ls_weighting_scheme calc
_refine_ls_wR_factor_ref 0.1210
_reflns_number_gt 2201
_reflns_number_total 3342
_reflns_threshold_expression F^2^>2.0\s(F^2^)
_cod_data_source_file c3cc39066g.txt
_cod_data_source_block 4b
_cod_original_cell_volume 943.0(8)
_cod_database_code 7108926

loop_
_symmetry_equiv_pos_site_id
_symmetry_equiv_pos_as_xyz
1 +X,+Y,+Z
2 -X,-Y,-Z

loop_
_atom_site_label
_atom_site_type_symbol
_atom_site_fract_x
_atom_site_fract_y
_atom_site_fract_z
_atom_site_U_iso_or_equiv
_atom_site_adp_type
_atom_site_occupancy
_atom_site_symmetry_multiplicity
_atom_site_calc_flag
_atom_site_refinement_flags
Br11 Br -0.78401(11) 0.12641(5) 0.05535(5) 0.0433(3) Uani 1.0 2 d .
Br17 Br 0.80463(13) 1.41585(6) 0.37952(6) 0.0535(3) Uani 1.0 2 d .
F1 F -0.0420(7) 0.7569(3) 0.1043(3) 0.0478(10) Uani 1.0 2 d .
F2 F -0.2872(6) 0.8341(3) 0.2173(3) 0.0478(10) Uani 1.0 2 d .
F3 F 0.2589(7) 0.8975(3) 0.5122(3) 0.0497(10) Uani 1.0 2 d .
F4 F -0.1434(6) 0.8605(4) 0.4394(3) 0.0515(11) Uani 1.0 2 d .
F5 F 0.3510(6) 0.7156(4) 0.3718(3) 0.0603(12) Uani 1.0 2 d .
F6 F 0.0078(7) 0.6949(3) 0.4570(3) 0.0468(10) Uani 1.0 2 d .
O1 O -0.2765(8) 0.5978(4) 0.1261(4) 0.0504(13) Uani 1.0 2 d .
O3 O 0.2147(8) 0.9388(4) 0.2128(3) 0.0440(11) Uani 1.0 2 d .
C1 C -0.1396(9) 0.6755(5) 0.2122(5) 0.0262(13) Uani 1.0 2 d .
C2 C -0.0774(10) 0.7858(5) 0.2025(5) 0.0276(14) Uani 1.0 2 d .
C3 C 0.1366(10) 0.8790(5) 0.2655(5) 0.0260(13) Uani 1.0 2 d .
C4 C 0.2273(11) 0.9030(6) 0.3574(5) 0.0426(17) Uani 1.0 2 d .
C5 C 0.1315(17) 0.8455(7) 0.4198(6) 0.081(3) Uani 1.0 2 d .
C6 C 0.0718(18) 0.7305(8) 0.3847(6) 0.085(3) Uani 1.0 2 d .
C7 C -0.0823(11) 0.6542(5) 0.2897(5) 0.0371(15) Uani 1.0 2 d .
C8 C -0.3808(11) 0.4890(6) 0.1174(5) 0.0353(15) Uani 1.0 2 d .
C9 C -0.2879(12) 0.3972(6) 0.0552(5) 0.0419(16) Uani 1.0 2 d .
C10 C -0.4033(11) 0.2888(6) 0.0380(5) 0.0396(16) Uani 1.0 2 d .
C11 C -0.6141(10) 0.2759(5) 0.0848(5) 0.0330(15) Uani 1.0 2 d .
C12 C -0.7053(11) 0.3692(6) 0.1491(5) 0.0452(18) Uani 1.0 2 d .
C13 C -0.5892(12) 0.4776(6) 0.1637(6) 0.052(2) Uani 1.0 2 d .
C14 C 0.3565(10) 1.0482(5) 0.2602(5) 0.0307(14) Uani 1.0 2 d .
C15 C 0.2693(10) 1.1370(6) 0.3352(5) 0.0345(15) Uani 1.0 2 d .
C16 C 0.4040(11) 1.2459(5) 0.3703(5) 0.0331(15) Uani 1.0 2 d .
C17 C 0.6220(10) 1.2646(5) 0.3308(5) 0.0312(14) Uani 1.0 2 d .
C18 C 0.7101(10) 1.1759(6) 0.2576(5) 0.0355(16) Uani 1.0 2 d .
C19 C 0.5774(11) 1.0667(6) 0.2225(5) 0.0352(15) Uani 1.0 2 d .
H4 H 0.3667 0.9627 0.3859 0.0511 Uiso 1.0 2 calc R
H7 H -0.1493 0.5799 0.2832 0.0445 Uiso 1.0 2 calc R
H9 H -0.1433 0.4071 0.0234 0.0502 Uiso 1.0 2 calc R
H10 H -0.3388 0.2235 -0.0055 0.0476 Uiso 1.0 2 calc R
H12 H -0.8460 0.3601 0.1833 0.0543 Uiso 1.0 2 calc R
H13 H -0.6544 0.5434 0.2057 0.0623 Uiso 1.0 2 calc R
H15 H 0.1189 1.1232 0.3622 0.0414 Uiso 1.0 2 calc R
H16 H 0.3466 1.3084 0.4219 0.0397 Uiso 1.0 2 calc R
H18 H 0.8617 1.1897 0.2314 0.0426 Uiso 1.0 2 calc R
H19 H 0.6378 1.0042 0.1723 0.0423 Uiso 1.0 2 calc R

loop_
_atom_site_aniso_label
_atom_site_aniso_U_11
_atom_site_aniso_U_22
_atom_site_aniso_U_33
_atom_site_aniso_U_12
_atom_site_aniso_U_13
_atom_site_aniso_U_23
Br11 0.0527(4) 0.0325(5) 0.0406(5) -0.0125(3) -0.0060(4) 0.0192(4)
Br17 0.0700(5) 0.0323(5) 0.0511(6) -0.0215(4) -0.0133(4) 0.0223(4)
F1 0.068(3) 0.039(3) 0.022(3) -0.0244(18) -0.0082(18) 0.0114(18)
F2 0.0347(19) 0.030(2) 0.076(3) 0.0002(17) -0.0112(18) 0.022(2)
F3 0.072(3) 0.036(3) 0.031(3) -0.0172(19) -0.0237(19) 0.0157(19)
F4 0.047(2) 0.074(3) 0.047(3) 0.030(2) 0.0218(19) 0.032(3)
F5 0.041(2) 0.088(4) 0.047(3) 0.031(3) -0.0011(19) 0.019(3)
F6 0.070(3) 0.042(3) 0.029(3) -0.0135(19) -0.0038(18) 0.0237(19)
O1 0.068(3) 0.031(3) 0.043(3) -0.028(3) -0.032(3) 0.021(3)
O3 0.067(3) 0.033(3) 0.024(3) -0.025(3) -0.010(2) 0.016(3)
C1 0.024(3) 0.018(4) 0.025(4) -0.006(3) -0.004(3) 0.001(3)
C2 0.034(4) 0.027(4) 0.024(4) 0.002(3) 0.003(3) 0.015(3)
C3 0.029(3) 0.024(4) 0.022(4) -0.006(3) -0.001(3) 0.011(3)
C4 0.044(4) 0.038(4) 0.043(5) -0.021(3) -0.015(4) 0.025(4)
C5 0.137(8) 0.049(6) 0.037(5) -0.059(5) -0.048(5) 0.026(5)
C6 0.146(8) 0.060(6) 0.031(5) -0.054(6) -0.027(5) 0.030(5)
C7 0.054(4) 0.025(4) 0.025(4) -0.013(3) -0.009(3) 0.011(3)
C8 0.039(4) 0.028(4) 0.034(4) -0.015(3) -0.021(3) 0.017(4)
C9 0.052(4) 0.033(4) 0.031(4) -0.011(4) -0.004(4) 0.010(4)
C10 0.043(4) 0.032(4) 0.033(4) -0.005(3) 0.000(3) 0.009(4)
C11 0.033(4) 0.026(4) 0.035(4) -0.009(3) -0.011(3) 0.014(3)
C12 0.040(4) 0.031(4) 0.054(5) 0.007(4) 0.007(4) 0.008(4)
C13 0.051(4) 0.021(4) 0.062(6) 0.002(4) -0.008(4) 0.000(4)
C14 0.043(4) 0.022(4) 0.022(4) -0.017(3) -0.013(3) 0.013(3)
C15 0.034(4) 0.038(4) 0.033(4) -0.003(3) 0.001(3) 0.021(4)
C16 0.048(4) 0.022(4) 0.030(4) 0.007(3) 0.007(3) 0.011(3)
C17 0.037(4) 0.023(4) 0.029(4) -0.011(3) -0.010(3) 0.013(3)
C18 0.030(4) 0.045(5) 0.040(5) -0.005(3) 0.002(3) 0.031(4)
C19 0.044(4) 0.031(4) 0.032(4) 0.002(3) 0.001(3) 0.016(4)

loop_
_atom_type_symbol
_atom_type_description
_atom_type_scat_dispersion_real
_atom_type_scat_dispersion_imag
_atom_type_scat_source
C C 0.0033 0.0016
;
International Tables for Crystallography
(1992, Vol. C, Tables 4.2.6.8 and 6.1.1.4)
;
H H 0.0000 0.0000
;
International Tables for Crystallography
(1992, Vol. C, Table 6.1.1.4)
;
Br Br -0.2901 2.4595
;
International Tables for Crystallography
(1992, Vol. C, Tables 4.2.6.8 and 6.1.1.4)
;
F F 0.0171 0.0103
;
International Tables for Crystallography
(1992, Vol. C, Tables 4.2.6.8 and 6.1.1.4)
;
O O 0.0106 0.0060
;
International Tables for Crystallography
(1992, Vol. C, Tables 4.2.6.8 and 6.1.1.4)
;

loop_
_geom_angle_atom_site_label_1
_geom_angle_atom_site_label_2
_geom_angle_atom_site_label_3
_geom_angle
_geom_angle_publ_flag
C1 O1 C8 120.1(6) yes
C3 O3 C14 121.4(5) yes
O1 C1 C2 107.4(6) yes
O1 C1 C7 124.2(6) yes
C2 C1 C7 128.4(5) yes
F1 C2 F2 104.6(5) yes
F1 C2 C1 106.4(5) yes
F1 C2 C3 107.3(5) yes
F2 C2 C1 107.3(5) yes
F2 C2 C3 107.7(5) yes
C1 C2 C3 122.3(6) yes
O3 C3 C2 107.9(6) yes
O3 C3 C4 124.7(5) yes
C2 C3 C4 127.3(7) yes
C3 C4 C5 125.8(6) yes
F3 C5 F4 105.5(6) yes
F3 C5 C4 109.5(6) yes
F3 C5 C6 113.4(9) yes
F4 C5 C4 110.1(8) yes
F4 C5 C6 91.9(7) yes
C4 C5 C6 123.6(7) yes
F5 C6 F6 104.2(7) yes
F5 C6 C5 92.2(7) yes
F5 C6 C7 110.0(6) yes
F6 C6 C5 114.0(7) yes
F6 C6 C7 108.8(7) yes
C5 C6 C7 124.5(10) yes
C1 C7 C6 128.6(7) yes
O1 C8 C9 119.1(6) yes
O1 C8 C13 118.9(6) yes
C9 C8 C13 121.6(7) yes
C8 C9 C10 119.7(7) yes
C9 C10 C11 119.3(6) yes
Br11 C11 C10 119.4(5) yes
Br11 C11 C12 119.7(5) yes
C10 C11 C12 120.8(6) yes
C11 C12 C13 118.9(7) yes
C8 C13 C12 119.5(6) yes
O3 C14 C15 121.4(5) yes
O3 C14 C19 117.2(5) yes
C15 C14 C19 121.1(6) yes
C14 C15 C16 118.8(6) yes
C15 C16 C17 120.0(5) yes
Br17 C17 C16 119.4(4) yes
Br17 C17 C18 119.5(5) yes
C16 C17 C18 121.1(6) yes
C17 C18 C19 119.4(6) yes
C14 C19 C18 119.7(6) yes
C3 C4 H4 117.123 no
C5 C4 H4 117.126 no
C1 C7 H7 115.689 no
C6 C7 H7 115.686 no
C8 C9 H9 120.133 no
C10 C9 H9 120.132 no
C9 C10 H10 120.336 no
C11 C10 H10 120.337 no
C11 C12 H12 120.540 no
C13 C12 H12 120.539 no
C8 C13 H13 120.243 no
C12 C13 H13 120.248 no
C14 C15 H15 120.620 no
C16 C15 H15 120.612 no
C15 C16 H16 120.021 no
C17 C16 H16 120.016 no
C17 C18 H18 120.311 no
C19 C18 H18 120.311 no
C14 C19 H19 120.159 no
C18 C19 H19 120.165 no

loop_
_geom_bond_atom_site_label_1
_geom_bond_atom_site_label_2
_geom_bond_distance
_geom_bond_publ_flag
Br11 C11 1.898(6) yes
Br17 C17 1.899(6) yes
F1 C2 1.351(7) yes
F2 C2 1.380(7) yes
F3 C5 1.352(9) yes
F4 C5 1.574(11) yes
F5 C6 1.586(11) yes
F6 C6 1.360(11) yes
O1 C1 1.355(6) yes
O1 C8 1.403(9) yes
O3 C3 1.348(9) yes
O3 C14 1.392(7) yes
C1 C2 1.500(10) yes
C1 C7 1.325(11) yes
C2 C3 1.515(7) yes
C3 C4 1.317(10) yes
C4 C5 1.472(13) yes
C5 C6 1.350(12) yes
C6 C7 1.474(9) yes
C8 C9 1.346(9) yes
C8 C13 1.365(10) yes
C9 C10 1.377(10) yes
C10 C11 1.383(9) yes
C11 C12 1.364(9) yes
C12 C13 1.389(10) yes
C14 C15 1.377(8) yes
C14 C19 1.376(9) yes
C15 C16 1.374(8) yes
C16 C17 1.376(9) yes
C17 C18 1.367(8) yes
C18 C19 1.372(9) yes
C4 H4 0.950 no
C7 H7 0.950 no
C9 H9 0.950 no
C10 H10 0.950 no
C12 H12 0.950 no
C13 H13 0.950 no
C15 H15 0.950 no
C16 H16 0.950 no
C18 H18 0.950 no
C19 H19 0.950 no

loop_
_geom_contact_atom_site_label_1
_geom_contact_atom_site_label_2
_geom_contact_distance
_geom_contact_publ_flag
_geom_contact_site_symmetry_2
F1 O1 2.422(7) no .
F1 O3 2.422(5) no .
F1 C4 3.541(7) no .
F1 C7 3.507(9) no .
F2 F4 3.200(6) no .
F2 O1 2.813(6) no .
F2 O3 2.906(6) no .
F2 C4 3.243(7) no .
F2 C7 3.299(9) no .
F3 F5 2.532(5) no .
F3 F6 2.572(5) no .
F3 C3 3.569(8) no .
F4 F5 3.479(6) no .
F4 F6 2.549(7) no .
F4 C1 3.182(6) no .
F4 C2 3.228(8) no .
F4 C3 3.081(8) no .
F4 C7 2.737(7) no .
F5 C1 3.372(7) no .
F5 C3 3.461(9) no .
F5 C4 2.738(10) no .
F6 C1 3.561(8) no .
C1 C4 3.178(7) no .
C1 C5 3.084(9) no .
C1 C9 3.337(8) no .
C1 C13 3.123(8) no .
C2 C5 3.094(11) no .
C2 C6 3.178(13) no .
C3 C6 3.111(13) no .
C3 C7 3.173(10) no .
C3 C15 3.046(9) no .
C3 C19 3.446(9) no .
C4 C7 3.161(9) no .
C4 C14 2.844(11) no .
C4 C15 3.193(11) no .
C7 C8 2.808(8) no .
C7 C13 3.281(8) no .
C8 C11 2.722(9) no .
C9 C12 2.756(10) no .
C10 C13 2.745(9) no .
C14 C17 2.724(8) no .
C15 C18 2.767(9) no .
C16 C19 2.750(8) no .
Br11 Br11 3.4832(15) no 2_355
Br11 F1 3.488(5) no 2_465
Br11 C19 3.541(8) no 1_445
Br17 F6 3.327(4) no 1_665
Br17 F6 3.502(5) no 2_676
F1 Br11 3.488(5) no 2_465
F1 C9 3.180(7) no 2_565
F1 C10 3.495(8) no 2_465
F1 C10 3.210(8) no 2_565
F1 C11 3.166(8) no 2_465
F1 C12 3.517(8) no 2_465
F2 O3 3.264(6) no 1_455
F2 C3 3.351(7) no 1_455
F2 C4 3.399(7) no 1_455
F2 C14 3.516(8) no 1_455
F2 C19 3.218(9) no 1_455
F3 F4 3.521(6) no 1_655
F3 F4 3.113(7) no 2_576
F3 C4 3.433(6) no 2_676
F4 F3 3.521(6) no 1_455
F4 F3 3.113(7) no 2_576
F4 F4 3.408(6) no 2_576
F4 F5 3.004(5) no 1_455
F4 C4 3.365(7) no 2_576
F4 C5 3.501(9) no 2_576
F4 C15 3.377(9) no 2_576
F5 F4 3.004(5) no 1_655
F5 C7 3.454(7) no 1_655
F5 C13 3.375(7) no 1_655
F6 Br17 3.327(4) no 1_445
F6 Br17 3.502(5) no 2_676
F6 C15 3.457(7) no 2_576
F6 C16 3.351(7) no 2_576
F6 C17 3.490(8) no 2_676
O1 C9 3.582(9) no 2_465
O3 F2 3.264(6) no 1_655
C3 F2 3.351(7) no 1_655
C4 F2 3.399(7) no 1_655
C4 F3 3.433(6) no 2_676
C4 F4 3.365(7) no 2_576
C5 F4 3.501(9) no 2_576
C7 F5 3.454(7) no 1_455
C9 F1 3.180(7) no 2_565
C9 O1 3.582(9) no 2_465
C10 F1 3.495(8) no 2_465
C10 F1 3.210(8) no 2_565
C11 F1 3.166(8) no 2_465
C12 F1 3.517(8) no 2_465
C13 F5 3.375(7) no 1_455
C14 F2 3.516(8) no 1_655
C15 F4 3.377(9) no 2_576
C15 F6 3.457(7) no 2_576
C15 C18 3.452(9) no 1_455
C16 F6 3.351(7) no 2_576
C17 F6 3.490(8) no 2_676
C18 C15 3.452(9) no 1_655
C19 Br11 3.541(8) no 1_665
C19 F2 3.218(9) no 1_655
Br11 H10 2.9177 no .
Br11 H12 2.9102 no .
Br17 H16 2.9052 no .
Br17 H18 2.9039 no .
F3 H4 2.3970 no .
F4 H4 3.1813 no .
F4 H7 3.3993 no .
F5 H4 3.1429 no .
F5 H7 2.9751 no .
F6 H7 2.4023 no .
O1 H7 2.5130 no .
O1 H9 2.5398 no .
O1 H13 2.5567 no .
O3 H4 2.5335 no .
O3 H15 2.6162 no .
O3 H19 2.5278 no .
C1 H9 3.4234 no .
C1 H13 3.0636 no .
C2 H4 3.3642 no .
C2 H7 3.3527 no .
C3 H15 2.9150 no .
C3 H19 3.5809 no .
C4 H15 3.0082 no .
C5 H7 3.2885 no .
C6 H4 3.2131 no .
C7 H13 3.2406 no .
C8 H7 2.4337 no .
C8 H10 3.2133 no .
C8 H12 3.2398 no .
C9 H7 3.1670 no .
C9 H13 3.2198 no .
C10 H12 3.2483 no .
C11 H9 3.2431 no .
C11 H13 3.2316 no .
C12 H10 3.2446 no .
C13 H7 2.7567 no .
C13 H9 3.2220 no .
C14 H4 2.5373 no .
C14 H16 3.2292 no .
C14 H18 3.2369 no .
C15 H4 2.8057 no .
C15 H19 3.2523 no .
C16 H18 3.2447 no .
C17 H15 3.2427 no .
C17 H19 3.2247 no .
C18 H16 3.2414 no .
C19 H4 3.3678 no .
C19 H15 3.2551 no .
H4 H15 2.8118 no .
H7 H9 3.5113 no .
H7 H13 2.8794 no .
H9 H10 2.3333 no .
H12 H13 2.3510 no .
H15 H16 2.3329 no .
H18 H19 2.3290 no .
Br11 H18 3.1644 no 1_345
Br11 H19 3.2216 no 2_565
Br17 H7 3.0184 no 1_665
Br17 H12 3.3696 no 1_765
F1 H9 2.5465 no 2_565
F1 H10 2.6119 no 2_565
F2 H4 3.1934 no 1_455
F2 H10 3.4309 no 2_465
F2 H19 2.6641 no 1_455
F3 H4 2.4990 no 2_676
F3 H15 2.8600 no 2_576
F4 H4 3.4120 no 1_455
F4 H4 3.0626 no 2_576
F4 H15 2.8246 no 2_576
F5 H7 3.4782 no 1_655
F5 H13 2.5142 no 1_655
F5 H16 3.5832 no 2_676
F6 H15 2.8975 no 2_576
F6 H16 2.6698 no 2_576
O1 H9 3.2036 no 2_565
O3 H10 3.0409 no 2_565
O3 H19 3.5225 no 1_455
C1 H13 3.3843 no 1_655
C2 H9 3.5783 no 2_565
C5 H15 3.3914 no 2_576
C6 H13 3.3132 no 1_655
C7 H13 2.9698 no 1_655
C9 H12 3.2692 no 1_655
C10 H12 3.4713 no 1_655
C12 H9 3.2366 no 1_455
C13 H9 3.4226 no 1_455
C15 H18 3.0174 no 1_455
C16 H18 3.3866 no 1_455
C18 H15 3.0289 no 1_655
C19 H15 3.3880 no 1_655
H4 F2 3.1934 no 1_655
H4 F3 2.4990 no 2_676
H4 F4 3.4120 no 1_655
H4 F4 3.0626 no 2_576
H4 H4 3.3045 no 2_676
H7 Br17 3.0184 no 1_445
H7 F5 3.4782 no 1_455
H7 H12 3.3486 no 1_655
H7 H13 3.0014 no 1_655
H9 F1 2.5465 no 2_565
H9 O1 3.2036 no 2_565
H9 C2 3.5783 no 2_565
H9 C12 3.2366 no 1_655
H9 C13 3.4226 no 1_655
H9 H9 3.0271 no 2_565
H9 H12 3.1593 no 1_655
H9 H13 3.4357 no 1_655
H10 F1 2.6119 no 2_565
H10 F2 3.4309 no 2_465
H10 O3 3.0409 no 2_565
H10 H12 3.5044 no 1_655
H10 H19 3.1195 no 2_565
H12 Br17 3.3696 no 1_345
H12 C9 3.2692 no 1_455
H12 C10 3.4713 no 1_455
H12 H7 3.3486 no 1_455
H12 H9 3.1593 no 1_455
H12 H10 3.5044 no 1_455
H12 H18 2.8896 no 1_345
H13 F5 2.5142 no 1_455
H13 C1 3.3843 no 1_455
H13 C6 3.3132 no 1_455
H13 C7 2.9698 no 1_455
H13 H7 3.0014 no 1_455
H13 H9 3.4357 no 1_455
H15 F3 2.8600 no 2_576
H15 F4 2.8246 no 2_576
H15 F6 2.8975 no 2_576
H15 C5 3.3914 no 2_576
H15 C18 3.0289 no 1_455
H15 C19 3.3880 no 1_455
H15 H18 2.8576 no 1_455
H15 H19 3.4638 no 1_455
H16 F5 3.5832 no 2_676
H16 F6 2.6698 no 2_576
H16 H18 3.4838 no 1_455
H18 Br11 3.1644 no 1_765
H18 C15 3.0174 no 1_655
H18 C16 3.3866 no 1_655
H18 H12 2.8896 no 1_765
H18 H15 2.8576 no 1_655
H18 H16 3.4838 no 1_655
H19 Br11 3.2216 no 2_565
H19 F2 2.6641 no 1_655
H19 O3 3.5225 no 1_655
H19 H10 3.1195 no 2_565
H19 H15 3.4638 no 1_655

loop_
_geom_torsion_atom_site_label_1
_geom_torsion_atom_site_label_2
_geom_torsion_atom_site_label_3
_geom_torsion_atom_site_label_4
_geom_torsion
_geom_torsion_publ_flag
C1 O1 C8 C9 -108.7(6) no
C1 O1 C8 C13 78.1(7) no
C8 O1 C1 C2 -174.2(4) no
C8 O1 C1 C7 4.1(8) no
C3 O3 C14 C15 -60.4(9) no
C3 O3 C14 C19 125.6(6) no
C14 O3 C3 C2 160.8(5) no
C14 O3 C3 C4 -16.3(8) no
O1 C1 C2 F1 -35.9(6) no
O1 C1 C2 F2 75.5(5) no
O1 C1 C2 C3 -159.5(4) no
O1 C1 C7 C6 177.6(5) no
C2 C1 C7 C6 -4.5(10) no
C7 C1 C2 F1 145.8(6) no
C7 C1 C2 F2 -102.7(7) no
C7 C1 C2 C3 22.3(9) no
F1 C2 C3 O3 29.7(6) no
F1 C2 C3 C4 -153.2(5) no
F2 C2 C3 O3 -82.4(6) no
F2 C2 C3 C4 94.7(7) no
C1 C2 C3 O3 152.8(5) no
C1 C2 C3 C4 -30.1(8) no
O3 C3 C4 C5 174.4(5) no
C2 C3 C4 C5 -2.3(10) no
C3 C4 C5 F3 -175.8(6) no
C3 C4 C5 F4 -60.2(8) no
C3 C4 C5 C6 46.4(12) no
F3 C5 C6 F5 -68.6(8) no
F3 C5 C6 F6 38.0(11) no
F3 C5 C6 C7 175.2(7) no
F4 C5 C6 F5 -176.4(5) no
F4 C5 C6 F6 -69.8(8) no
F4 C5 C6 C7 67.4(9) no
C4 C5 C6 F5 67.8(10) no
C4 C5 C6 F6 174.4(8) no
C4 C5 C6 C7 -48.3(14) no
F5 C6 C7 C1 -89.9(9) no
F6 C6 C7 C1 156.5(6) no
C5 C6 C7 C1 17.5(13) no
O1 C8 C9 C10 -173.5(6) no
O1 C8 C13 C12 174.9(6) no
C9 C8 C13 C12 1.9(11) no
C13 C8 C9 C10 -0.5(11) no
C8 C9 C10 C11 0.2(11) no
C9 C10 C11 Br11 176.5(6) no
C9 C10 C11 C12 -1.4(10) no
Br11 C11 C12 C13 -175.1(5) no
C10 C11 C12 C13 2.8(11) no
C11 C12 C13 C8 -3.0(11) no
O3 C14 C15 C16 -172.0(6) no
O3 C14 C19 C18 171.9(6) no
C15 C14 C19 C18 -2.1(11) no
C19 C14 C15 C16 1.8(11) no
C14 C15 C16 C17 -0.2(11) no
C15 C16 C17 Br17 179.6(6) no
C15 C16 C17 C18 -1.0(11) no
Br17 C17 C18 C19 -179.9(5) no
C16 C17 C18 C19 0.6(11) no
C17 C18 C19 C14 0.9(11) no
